data_4505651
loop_
_publ_author_name
'Kitamura, Masato'
'Nakano, Keiji'

_publ_section_title
;
 Cycloalkanone-Based Threo and Erythro Aldols as Supramolecular Synthons
 in Crystal Engineering
;
_journal_issue 1
_journal_name_full 'Crystal Growth &amp; Design'
_journal_page_first 25
_journal_paper_doi 10.1021/cg025575h
_journal_volume 3
_journal_year 2003
_chemical_formula_moiety 'C14 H18 O2 '
_chemical_formula_sum 'C14 H18 O2'
_chemical_formula_weight 218.29
_space_group_IT_number 5
_symmetry_cell_setting monoclinic
_symmetry_Int_Tables_number 5
_symmetry_space_group_name_Hall 'C 2y'
_symmetry_space_group_name_H-M 'C 1 2 1'
_cell_angle_alpha 90
_cell_angle_beta 113.83(1)
_cell_angle_gamma 90
_cell_formula_units_Z 4
_cell_length_a 20.817(3)
_cell_length_b 5.835(3)
_cell_length_c 11.104(2)
_cell_measurement_reflns_used 24
_cell_measurement_temperature 296.2
_cell_measurement_theta_max 23.6
_cell_measurement_theta_min 11.6
_cell_volume 1233.8(7)
_computing_cell_refinement 'MSC/AFC Diffractometer Control'
_computing_data_collection 'MSC/AFC Diffractometer Control'
_computing_data_reduction 'teXsan Ver. 1.11'
_computing_publication_material 'teXsan Ver. 1.11'
_computing_structure_refinement 'teXsan Ver. 1.10'
_computing_structure_solution SIR88
_diffrn_measured_fraction_theta_full 0.9990
_diffrn_measured_fraction_theta_max 0.9990
_diffrn_measurement_device_type 'Rigaku AFC7R'
_diffrn_measurement_method \w-2\q
_diffrn_radiation_type 'Cu K\a'
_diffrn_radiation_wavelength 1.5418
_diffrn_reflns_av_R_equivalents 0.058
_diffrn_reflns_limit_h_max 23
_diffrn_reflns_limit_h_min 0
_diffrn_reflns_limit_k_max 6
_diffrn_reflns_limit_k_min 0
_diffrn_reflns_limit_l_max 11
_diffrn_reflns_limit_l_min -12
_diffrn_reflns_number 1066
_diffrn_reflns_theta_full 60.07
_diffrn_reflns_theta_max 60.07
_diffrn_standards_decay_% 2.64
_diffrn_standards_interval_count 150
_diffrn_standards_number 3
_exptl_absorpt_coefficient_mu 0.610
_exptl_absorpt_correction_T_max 0.970
_exptl_absorpt_correction_T_min 0.756
_exptl_absorpt_correction_type psi-scan
_exptl_absorpt_process_details '(North, Phillips & Mathews, 1968)'
_exptl_crystal_colour colorless
_exptl_crystal_density_diffrn 1.175
_exptl_crystal_density_method 'not measured'
_exptl_crystal_description prismatic
_exptl_crystal_size_max 0.400
_exptl_crystal_size_mid 0.200
_exptl_crystal_size_min 0.050
_refine_diff_density_max 0.16
_refine_diff_density_min -0.14
_refine_ls_extinction_coef 0.00000
_refine_ls_extinction_method 'Zachariasen(1967) type 2 Gaussian isotropic'
_refine_ls_goodness_of_fit_ref 2.010
_refine_ls_hydrogen_treatment noref
_refine_ls_number_parameters 144
_refine_ls_number_reflns 754
_refine_ls_R_factor_gt 0.0000
_refine_ls_shift/su_max 0.0000
_refine_ls_structure_factor_coef F
_refine_ls_weighting_details 'w = 1/[\s^2^(Fo) + 0.00000|Fo|^2^]'
_refine_ls_weighting_scheme calc
_refine_ls_wR_factor_ref 0.0310
_reflns_number_gt 754
_reflns_number_total 1032
_reflns_threshold_expression F^2^>2.0\s(F^2^)
_cod_data_source_file cg025575h-2_s1.cif
_cod_data_source_block ep-erythro-1c
_cod_depositor_comments
;
 Homogenising atom site labels in order to relate data from different loops.

 Antanas Vaitkus,
 2017-03-06

The following automatic conversions were performed:
data name '_geom_hbond_site_distance_dh' replaced with
'_geom_hbond_distance_DH' as specified in the replacement file
'/home/antanas/src/cod-tools/trunk/data/replacement-values/replacement_tags.lst'.

data
name '_geom_hbond_site_distance_ha' replaced with
'_geom_hbond_distance_HA' as specified in the replacement file
'/home/antanas/src/cod-tools/trunk/data/replacement-values/replacement_tags.lst'.

data
name '_geom_hbond_site_distance_da' replaced with
'_geom_hbond_distance_DA' as specified in the replacement file
'/home/antanas/src/cod-tools/trunk/data/replacement-values/replacement_tags.lst'.

Automatic conversion script
Id: cif_correct_tags 5005 2017-03-03 11:38:54Z antanas 
;
_cod_original_cell_volume 1233.8(6)
_cod_original_formula_sum 'C14 H18 O2 '
_cod_database_code 4505651

loop_
_symmetry_equiv_pos_as_xyz
x,y,z
-x,y,-z
1/2+x,1/2+y,z
1/2-x,1/2+y,-z

loop_
_atom_site_label
_atom_site_type_symbol
_atom_site_fract_x
_atom_site_fract_y
_atom_site_fract_z
_atom_site_U_iso_or_equiv
_atom_site_adp_type
_atom_site_occupancy
_atom_site_calc_flag
O(1) O 0.7266(2) 0.6603 0.4609(3) 0.067(1) Uani 1.00 d
O(2) O 0.6918(2) 0.2749 0.2677(3) 0.062(1) Uani 1.00 d
C(1) C 0.6718(3) 0.731(1) 0.3794(5) 0.046(2) Uani 1.00 d
C(2) C 0.6458(2) 0.667(1) 0.2339(4) 0.047(1) Uani 1.00 d
C(3) C 0.5697(3) 0.596(1) 0.1787(5) 0.069(2) Uani 1.00 d
C(4) C 0.5225(2) 0.776(1) 0.2034(5) 0.068(2) Uani 1.00 d
C(5) C 0.5467(3) 0.812(1) 0.3502(5) 0.071(2) Uani 1.00 d
C(6) C 0.6227(3) 0.882(1) 0.4142(5) 0.063(2) Uani 1.00 d
C(7) C 0.6938(2) 0.493(1) 0.2097(4) 0.043(1) Uani 1.00 d
C(8) C 0.6733(2) 0.456(1) 0.0627(4) 0.041(1) Uani 1.00 d
C(9) C 0.6368(3) 0.269(1) -0.0011(4) 0.052(2) Uani 1.00 d
C(10) C 0.6177(3) 0.239(1) -0.1362(5) 0.055(2) Uani 1.00 d
C(11) C 0.6348(3) 0.401(1) -0.2078(5) 0.051(2) Uani 1.00 d
C(12) C 0.6705(2) 0.593(1) -0.1430(5) 0.052(2) Uani 1.00 d
C(13) C 0.6898(2) 0.621(1) -0.0084(5) 0.048(2) Uani 1.00 d
C(14) C 0.6148(3) 0.370(1) -0.3529(5) 0.080(2) Uani 1.00 d
H(1) H 0.6557 0.8197 0.1931 0.0380 Uiso 1.00 calc
H(2) H 0.5654 0.4400 0.2224 0.0631 Uiso 1.00 calc
H(3) H 0.5573 0.5847 0.0900 0.0854 Uiso 1.00 calc
H(4) H 0.4739 0.7160 0.1756 0.0380 Uiso 1.00 calc
H(5) H 0.5307 0.9124 0.1604 0.0380 Uiso 1.00 calc
H(6) H 0.5417 0.6671 0.3859 0.0380 Uiso 1.00 calc
H(7) H 0.5117 0.9290 0.3722 0.0380 Uiso 1.00 calc
H(8) H 0.6328 1.0198 0.3806 0.0380 Uiso 1.00 calc
H(9) H 0.6351 0.8581 0.5028 0.0380 Uiso 1.00 calc
H(10) H 0.7425 0.5726 0.2348 0.0380 Uiso 1.00 calc
H(11) H 0.6341 0.1443 0.0438 0.0380 Uiso 1.00 calc
H(12) H 0.5954 0.1027 -0.1763 0.0380 Uiso 1.00 calc
H(13) H 0.6838 0.6926 -0.1874 0.0380 Uiso 1.00 calc
H(14) H 0.7186 0.7473 0.0358 0.0380 Uiso 1.00 calc
H(15) H 0.6077 0.2155 -0.3780 0.0380 Uiso 1.00 calc
H(16) H 0.6576 0.4072 -0.3837 0.0380 Uiso 1.00 calc
H(17) H 0.5851 0.4571 -0.3937 0.0380 Uiso 1.00 calc
H(18) H 0.7113 0.3081 0.3385 0.0380 Uiso 1.00 calc

loop_
_atom_site_aniso_label
_atom_site_aniso_U_11
_atom_site_aniso_U_22
_atom_site_aniso_U_33
_atom_site_aniso_U_12
_atom_site_aniso_U_13
_atom_site_aniso_U_23
O(1) 0.062(2) 0.071(3) 0.040(2) 0.020(2) -0.009(2) -0.009(2)
O(2) 0.089(3) 0.049(2) 0.027(2) 0.001(2) 0.001(2) 0.004(2)
C(1) 0.056(3) 0.037(3) 0.043(3) -0.005(3) 0.019(3) -0.010(3)
C(2) 0.046(3) 0.054(4) 0.032(3) 0.002(3) 0.006(2) 0.005(3)
C(3) 0.045(3) 0.099(5) 0.047(3) 0.005(4) 0.001(3) -0.018(4)
C(4) 0.048(3) 0.094(5) 0.059(4) 0.005(4) 0.018(3) 0.006(4)
C(5) 0.058(4) 0.092(6) 0.065(4) 0.008(4) 0.029(3) 0.003(5)
C(6) 0.076(4) 0.069(4) 0.044(3) 0.003(4) 0.023(3) -0.004(3)
C(7) 0.043(3) 0.044(3) 0.030(3) -0.003(3) 0.003(2) 0.000(3)
C(8) 0.037(3) 0.044(3) 0.036(3) 0.002(3) 0.010(2) -0.001(3)
C(9) 0.071(4) 0.038(3) 0.034(3) -0.005(3) 0.009(3) 0.004(3)
C(10) 0.067(4) 0.046(4) 0.039(3) -0.005(3) 0.008(3) -0.009(3)
C(11) 0.053(3) 0.057(4) 0.036(3) 0.011(3) 0.011(3) 0.004(3)
C(12) 0.055(3) 0.056(4) 0.049(3) -0.004(3) 0.024(3) 0.011(3)
C(13) 0.048(3) 0.047(4) 0.045(3) -0.012(3) 0.014(2) -0.004(3)
C(14) 0.110(5) 0.084(5) 0.041(3) 0.018(5) 0.025(3) 0.007(4)

loop_
_atom_type_symbol
_atom_type_description
_atom_type_scat_dispersion_real
_atom_type_scat_dispersion_imag
_atom_type_scat_source
C C 0.018 0.009
;International Tables for Crystallography
(1992, Vol. C, Tables 4.2.6.8 and 6.1.1.1)
;
H H 0.000 0.000
;International Tables for Crystallography
(1992, Vol. C, Table 6.1.1.2)
;
O O 0.049 0.032
;International Tables for Crystallography
(1992, Vol. C, Tables 4.2.6.8 and 6.1.1.1)
;

loop_
_geom_angle_atom_site_label_1
_geom_angle_atom_site_label_2
_geom_angle_atom_site_label_3
_geom_angle
_geom_angle_site_symmetry_1
_geom_angle_site_symmetry_2
_geom_angle_site_symmetry_3
_geom_angle_publ_flag
O(1) C(1) C(2) 122.2(5) 0_555 0_555 0_555 yes
O(1) C(1) C(6) 122.6(4) 0_555 0_555 0_555 yes
C(2) C(1) C(6) 115.1(5) 0_555 0_555 0_555 yes
C(1) C(2) C(3) 111.2(4) 0_555 0_555 0_555 yes
C(1) C(2) C(7) 111.8(4) 0_555 0_555 0_555 yes
C(3) C(2) C(7) 113.5(5) 0_555 0_555 0_555 yes
C(2) C(3) C(4) 112.4(6) 0_555 0_555 0_555 yes
C(3) C(4) C(5) 109.2(5) 0_555 0_555 0_555 yes
C(4) C(5) C(6) 112.0(4) 0_555 0_555 0_555 yes
C(1) C(6) C(5) 114.4(5) 0_555 0_555 0_555 yes
O(2) C(7) C(2) 112.0(4) 0_555 0_555 0_555 yes
O(2) C(7) C(8) 108.0(4) 0_555 0_555 0_555 yes
C(2) C(7) C(8) 111.3(4) 0_555 0_555 0_555 yes
C(7) C(8) C(9) 121.8(5) 0_555 0_555 0_555 yes
C(7) C(8) C(13) 119.3(5) 0_555 0_555 0_555 yes
C(9) C(8) C(13) 118.8(5) 0_555 0_555 0_555 yes
C(8) C(9) C(10) 121.0(5) 0_555 0_555 0_555 yes
C(9) C(10) C(11) 120.6(6) 0_555 0_555 0_555 yes
C(10) C(11) C(12) 118.0(5) 0_555 0_555 0_555 yes
C(10) C(11) C(14) 120.7(6) 0_555 0_555 0_555 yes
C(12) C(11) C(14) 121.3(6) 0_555 0_555 0_555 yes
C(11) C(12) C(13) 121.4(6) 0_555 0_555 0_555 yes
C(8) C(13) C(12) 120.2(5) 0_555 0_555 0_555 yes

loop_
_geom_bond_atom_site_label_1
_geom_bond_atom_site_label_2
_geom_bond_distance
_geom_bond_publ_flag
O(1) C(1) 1.207(5) yes
O(2) C(7) 1.433(6) yes
C(1) C(2) 1.528(6) yes
C(1) C(6) 1.512(7) yes
C(2) C(3) 1.508(6) yes
C(2) C(7) 1.524(7) yes
C(3) C(4) 1.538(9) yes
C(4) C(5) 1.514(7) yes
C(5) C(6) 1.505(7) yes
C(7) C(8) 1.526(6) yes
C(8) C(9) 1.357(7) yes
C(8) C(13) 1.375(7) yes
C(9) C(10) 1.398(6) yes
C(10) C(11) 1.373(7) yes
C(11) C(12) 1.373(8) yes
C(11) C(14) 1.504(6) yes
C(12) C(13) 1.391(6) yes

loop_
_geom_contact_atom_site_label_1
_geom_contact_atom_site_label_2
_geom_contact_distance
_geom_contact_site_symmetry_2
O(1) O(2) 2.876(4) 4_656
O(1) O(1) 3.087(2) 4_656
O(1) O(1) 3.087(2) 4_646
O(1) C(1) 3.297(6) 4_646
O(1) C(6) 3.300(6) 4_646
O(2) C(6) 3.446(7) 1_545
O(2) C(1) 3.495(6) 1_545

loop_
_geom_hbond_atom_site_label_D
_geom_hbond_atom_site_label_H
_geom_hbond_atom_site_label_A
_geom_hbond_distance_DH
_geom_hbond_distance_HA
_geom_hbond_distance_DA
_geom_hbond_angle_DHA
_geom_hbond_publ_flag
O(1) H(2) O(2) 0.74(2) 2.41(3) 2.989(7) 136(3) no

loop_
_geom_torsion_atom_site_label_1
_geom_torsion_atom_site_label_2
_geom_torsion_atom_site_label_3
_geom_torsion_atom_site_label_4
_geom_torsion
_geom_torsion_site_symmetry_1
_geom_torsion_site_symmetry_2
_geom_torsion_site_symmetry_3
_geom_torsion_site_symmetry_4
_geom_torsion_publ_flag
O(1) C(1) C(2) C(3) 133.0(6) 0_555 20_1 5_555 55_5 yes
O(1) C(1) C(2) C(7) 5.1(8) 0_555 20_1 5_555 55_5 yes
O(1) C(1) C(2) H(1) -104.7 0_555 20_1 5_555 55_5 no
O(1) C(1) C(2) H(3) 139.1 0_555 20_1 5_555 55_5 no
O(1) C(1) C(6) C(5) -134.4(5) 0_555 20_1 5_555 55_5 yes
O(1) C(1) C(6) H(8) 105.9 0_555 20_1 5_555 55_5 no
O(1) C(1) C(6) H(9) -20.2 0_555 20_1 5_555 55_5 no
O(1) C(1) H(8) C(6) -95.0(6) 0_555 20_1 5_555 55_5 no
O(1) C(1) H(8) H(9) -66.7 0_555 20_1 5_555 55_5 no
O(1) C(1) H(9) C(5) -156.6(4) 0_555 20_1 5_555 55_5 no
O(1) C(1) H(9) C(6) 162.9(7) 0_555 20_1 5_555 55_5 no
O(1) C(1) H(9) H(8) 131.2 0_555 20_1 5_555 55_5 no
O(2) C(7) C(2) C(1) 66.9(5) 0_555 20_1 5_555 55_5 yes
O(2) C(7) C(2) C(3) -59.8(5) 0_555 20_1 5_555 55_5 yes
O(2) C(7) C(2) H(1) 175.7 0_555 20_1 5_555 55_5 no
O(2) C(7) C(2) H(3) -83.8 0_555 20_1 5_555 55_5 no
O(2) C(7) C(8) C(9) 20.8(7) 0_555 20_1 5_555 55_5 yes
O(2) C(7) C(8) C(13) -161.8(4) 0_555 20_1 5_555 55_5 yes
O(2) C(7) C(8) H(10) -124.3 0_555 20_1 5_555 55_5 no
O(2) C(7) C(8) H(11) 14.1 0_555 20_1 5_555 55_5 no
O(2) C(7) H(10) C(8) 116.7(6) 0_555 20_1 5_555 55_5 no
O(2) H(18) C(7) C(2) 116.1(5) 0_555 20_1 5_555 55_5 no
O(2) H(18) C(7) C(8) -18.5(5) 0_555 20_1 5_555 55_5 no
O(2) H(18) C(7) H(10) -133.7 0_555 20_1 5_555 55_5 no
C(1) C(2) C(3) C(4) 53.5(7) 0_555 20_1 5_555 55_5 yes
C(1) C(2) C(3) H(2) -67.6 0_555 20_1 5_555 55_5 no
C(1) C(2) C(3) H(3) 171.0 0_555 20_1 5_555 55_5 no
C(1) C(2) C(3) H(5) 77.7 0_555 20_1 5_555 55_5 no
C(1) C(2) C(7) C(8) -172.0(4) 0_555 20_1 5_555 55_5 yes
C(1) C(2) C(7) H(10) -64.2 0_555 20_1 5_555 55_5 no
C(1) C(2) C(7) H(18) 42.0 0_555 20_1 5_555 55_5 no
C(1) C(2) H(3) C(3) -12.5(8) 0_555 20_1 5_555 55_5 no
C(1) C(2) H(3) H(2) -45.7 0_555 20_1 5_555 55_5 no
C(1) C(6) C(5) C(4) -49.7(8) 0_555 20_1 5_555 55_5 yes
C(1) C(6) C(5) H(4) -45.3 0_555 20_1 5_555 55_5 no
C(1) C(6) C(5) H(6) 66.8 0_555 20_1 5_555 55_5 no
C(1) C(6) C(5) H(7) -176.8 0_555 20_1 5_555 55_5 no
C(1) C(6) C(5) H(9) 114.4 0_555 20_1 5_555 55_5 no
C(1) C(6) H(8) H(9) -112.6 0_555 20_1 5_555 55_5 no
C(1) C(6) H(9) C(5) -120.8(8) 0_555 20_1 5_555 55_5 no
C(1) C(6) H(9) H(8) 108.2 0_555 20_1 5_555 55_5 no
C(1) H(8) C(6) C(5) -120.3(6) 0_555 20_1 5_555 55_5 no
C(1) H(8) C(6) H(9) 112.6 0_555 20_1 5_555 55_5 no
C(1) H(8) H(9) C(5) -90.0(3) 0_555 20_1 5_555 55_5 no
C(1) H(8) H(9) C(6) -53.2(7) 0_555 20_1 5_555 55_5 no
C(1) H(9) C(5) C(4) -18.1(9) 0_555 20_1 5_555 55_5 no
C(1) H(9) C(5) C(6) -40.3(6) 0_555 20_1 5_555 55_5 no
C(1) H(9) C(5) H(4) 11.2 0_555 20_1 5_555 55_5 no
C(1) H(9) C(5) H(6) 95.1 0_555 20_1 5_555 55_5 no
C(1) H(9) C(5) H(7) -159.4 0_555 20_1 5_555 55_5 no
C(1) H(9) C(6) C(5) 120.8(8) 0_555 20_1 5_555 55_5 no
C(1) H(9) C(6) H(8) -108.2 0_555 20_1 5_555 55_5 no
C(1) H(9) H(8) C(6) 53.2(7) 0_555 20_1 5_555 55_5 no
C(2) C(1) C(6) C(5) 43.8(7) 0_555 20_1 5_555 55_5 yes
C(2) C(1) C(6) H(8) -75.9 0_555 20_1 5_555 55_5 no
C(2) C(1) C(6) H(9) 157.9 0_555 20_1 5_555 55_5 no
C(2) C(1) H(8) C(6) 114.7(5) 0_555 20_1 5_555 55_5 no
C(2) C(1) H(8) H(9) 143.0 0_555 20_1 5_555 55_5 no
C(2) C(1) H(9) C(5) 9.0(7) 0_555 20_1 5_555 55_5 no
C(2) C(1) H(9) C(6) -31.4(8) 0_555 20_1 5_555 55_5 no
C(2) C(1) H(9) H(8) -63.2 0_555 20_1 5_555 55_5 no
C(2) C(3) C(4) C(5) -59.8(7) 0_555 20_1 5_555 55_5 yes
C(2) C(3) C(4) H(4) -173.2 0_555 20_1 5_555 55_5 no
C(2) C(3) C(4) H(5) 58.5 0_555 20_1 5_555 55_5 no
C(2) C(3) H(2) H(3) -115.8 0_555 20_1 5_555 55_5 no
C(2) C(3) H(3) H(2) 118.4 0_555 20_1 5_555 55_5 no
C(2) C(3) H(5) C(4) -127.6(6) 0_555 20_1 5_555 55_5 no
C(2) C(3) H(5) H(4) -155.0 0_555 20_1 5_555 55_5 no
C(2) C(7) O(2) H(18) -71.3 0_555 20_1 5_555 55_5 no
C(2) C(7) C(8) C(9) -102.5(6) 0_555 20_1 5_555 55_5 yes
C(2) C(7) C(8) C(13) 74.9(6) 0_555 20_1 5_555 55_5 yes
C(2) C(7) C(8) H(10) 112.4 0_555 20_1 5_555 55_5 no
C(2) C(7) C(8) H(11) -109.2 0_555 20_1 5_555 55_5 no
C(2) C(7) H(10) C(8) -115.9(5) 0_555 20_1 5_555 55_5 no
C(2) H(3) C(3) C(4) 120.1(9) 0_555 20_1 5_555 55_5 no
C(2) H(3) C(3) H(2) -118.4 0_555 20_1 5_555 55_5 no
C(2) H(3) C(3) H(5) 96.6 0_555 20_1 5_555 55_5 no
C(2) H(3) H(2) C(3) 44.2(6) 0_555 20_1 5_555 55_5 no
C(3) C(2) C(1) C(6) -45.1(7) 0_555 20_1 5_555 55_5 yes
C(3) C(2) C(1) H(8) -75.4 0_555 20_1 5_555 55_5 no
C(3) C(2) C(1) H(9) -30.0 0_555 20_1 5_555 55_5 no
C(3) C(2) C(7) C(8) 61.2(6) 0_555 20_1 5_555 55_5 yes
C(3) C(2) C(7) H(10) 169.1 0_555 20_1 5_555 55_5 no
C(3) C(2) C(7) H(18) -84.7 0_555 20_1 5_555 55_5 no
C(3) C(2) H(3) H(2) -33.2 0_555 20_1 5_555 55_5 no
C(3) C(4) C(5) C(6) 56.6(8) 0_555 20_1 5_555 55_5 yes
C(3) C(4) C(5) H(4) -117.6 0_555 20_1 5_555 55_5 no
C(3) C(4) C(5) H(6) -61.1 0_555 20_1 5_555 55_5 no
C(3) C(4) C(5) H(7) -175.3 0_555 20_1 5_555 55_5 no
C(3) C(4) C(5) H(9) 45.9 0_555 20_1 5_555 55_5 no
C(3) C(4) H(4) C(5) 116.8(8) 0_555 20_1 5_555 55_5 no
C(3) C(4) H(4) H(5) -118.5 0_555 20_1 5_555 55_5 no
C(3) C(4) H(5) H(4) 122.4 0_555 20_1 5_555 55_5 no
C(3) H(3) C(2) C(7) 125.0(8) 0_555 20_1 5_555 55_5 no
C(3) H(3) C(2) H(1) -130.0 0_555 20_1 5_555 55_5 no
C(3) H(5) C(4) C(5) 116.7(6) 0_555 20_1 5_555 55_5 no
C(3) H(5) C(4) H(4) -122.4 0_555 20_1 5_555 55_5 no
C(3) H(5) H(4) C(4) 43.0(8) 0_555 20_1 5_555 55_5 no
C(3) H(5) H(4) C(5) 83.8(3) 0_555 20_1 5_555 55_5 no
C(4) C(3) C(2) C(7) -179.5(5) 0_555 20_1 5_555 55_5 yes
C(4) C(3) C(2) H(1) -61.1 0_555 20_1 5_555 55_5 no
C(4) C(3) C(2) H(3) -117.5 0_555 20_1 5_555 55_5 no
C(4) C(3) H(2) H(3) 121.1 0_555 20_1 5_555 55_5 no
C(4) C(3) H(3) H(2) -121.5 0_555 20_1 5_555 55_5 no
C(4) C(3) H(5) H(4) -27.4 0_555 20_1 5_555 55_5 no
C(4) C(5) C(6) H(8) 60.0 0_555 20_1 5_555 55_5 no
C(4) C(5) C(6) H(9) -164.1 0_555 20_1 5_555 55_5 no
C(4) C(5) H(4) H(5) -26.3 0_555 20_1 5_555 55_5 no
C(4) C(5) H(6) H(7) -118.3 0_555 20_1 5_555 55_5 no
C(4) C(5) H(7) H(6) 114.6 0_555 20_1 5_555 55_5 no
C(4) C(5) H(9) C(6) 22.2(9) 0_555 20_1 5_555 55_5 no
C(4) C(5) H(9) H(8) 45.3 0_555 20_1 5_555 55_5 no
C(4) H(4) C(5) C(6) -8.5(9) 0_555 20_1 5_555 55_5 no
C(4) H(4) C(5) H(6) -126.7 0_555 20_1 5_555 55_5 no
C(4) H(4) C(5) H(7) 127.9 0_555 20_1 5_555 55_5 no
C(4) H(4) C(5) H(9) -42.9 0_555 20_1 5_555 55_5 no
C(4) H(5) C(3) H(2) -0.9 0_555 20_1 5_555 55_5 no
C(4) H(5) C(3) H(3) 127.6 0_555 20_1 5_555 55_5 no
C(4) H(5) H(4) C(5) 40.8(8) 0_555 20_1 5_555 55_5 no
C(5) C(4) C(3) H(2) 61.1 0_555 20_1 5_555 55_5 no
C(5) C(4) C(3) H(3) -174.9 0_555 20_1 5_555 55_5 no
C(5) C(4) C(3) H(5) -118.2 0_555 20_1 5_555 55_5 no
C(5) C(4) H(4) H(5) 124.7 0_555 20_1 5_555 55_5 no
C(5) C(4) H(5) H(4) -120.9 0_555 20_1 5_555 55_5 no
C(5) C(6) C(1) H(8) 119.7 0_555 20_1 5_555 55_5 no
C(5) C(6) C(1) H(9) -114.1 0_555 20_1 5_555 55_5 no
C(5) C(6) H(8) H(9) 127.1 0_555 20_1 5_555 55_5 no
C(5) C(6) H(9) H(8) -131.0 0_555 20_1 5_555 55_5 no
C(5) H(4) C(4) H(5) -124.7 0_555 20_1 5_555 55_5 no
C(5) H(9) C(1) C(6) 40.5(6) 0_555 20_1 5_555 55_5 no
C(5) H(9) C(1) H(8) 72.2 0_555 20_1 5_555 55_5 no
C(5) H(9) C(6) H(8) 131.0 0_555 20_1 5_555 55_5 no
C(5) H(9) H(8) C(6) -36.8(8) 0_555 20_1 5_555 55_5 no
C(6) C(1) C(2) C(7) -173.1(5) 0_555 20_1 5_555 55_5 yes
C(6) C(1) C(2) H(1) 77.1 0_555 20_1 5_555 55_5 no
C(6) C(1) C(2) H(3) -39.1 0_555 20_1 5_555 55_5 no
C(6) C(1) H(8) H(9) 28.3 0_555 20_1 5_555 55_5 no
C(6) C(1) H(9) H(8) -31.7 0_555 20_1 5_555 55_5 no
C(6) C(5) C(4) H(4) 174.2 0_555 20_1 5_555 55_5 no
C(6) C(5) C(4) H(5) -56.0 0_555 20_1 5_555 55_5 no
C(6) C(5) H(4) H(5) -34.8 0_555 20_1 5_555 55_5 no
C(6) C(5) H(6) H(7) 121.4 0_555 20_1 5_555 55_5 no
C(6) C(5) H(7) H(6) -117.9 0_555 20_1 5_555 55_5 no
C(6) C(5) H(9) H(8) 23.1 0_555 20_1 5_555 55_5 no
C(6) H(8) C(1) H(9) -28.3 0_555 20_1 5_555 55_5 no
C(6) H(9) C(1) H(8) 31.7 0_555 20_1 5_555 55_5 no
C(6) H(9) C(5) H(4) 51.5 0_555 20_1 5_555 55_5 no
C(6) H(9) C(5) H(6) 135.4 0_555 20_1 5_555 55_5 no
C(6) H(9) C(5) H(7) -119.1 0_555 20_1 5_555 55_5 no
C(7) C(2) C(1) H(8) 156.6 0_555 20_1 5_555 55_5 no
C(7) C(2) C(1) H(9) -158.0 0_555 20_1 5_555 55_5 no
C(7) C(2) C(3) H(2) 59.4 0_555 20_1 5_555 55_5 no
C(7) C(2) C(3) H(3) -61.9 0_555 20_1 5_555 55_5 no
C(7) C(2) C(3) H(5) -155.3 0_555 20_1 5_555 55_5 no
C(7) C(2) H(3) H(2) 91.8 0_555 20_1 5_555 55_5 no
C(7) C(8) C(9) C(10) 179.1(5) 0_555 20_1 5_555 55_5 yes
C(7) C(8) C(9) H(11) -17.1 0_555 20_1 5_555 55_5 no
C(7) C(8) C(13) C(12) -178.8(5) 0_555 20_1 5_555 55_5 yes
C(7) C(8) C(13) H(13) 178.2 0_555 20_1 5_555 55_5 no
C(7) C(8) C(13) H(14) 7.5 0_555 20_1 5_555 55_5 no
C(7) C(8) H(11) C(9) 165.3(8) 0_555 20_1 5_555 55_5 no
C(7) C(8) H(11) C(10) 175.4(4) 0_555 20_1 5_555 55_5 no
C(7) H(10) C(8) C(9) -56.4(8) 0_555 20_1 5_555 55_5 no
C(7) H(10) C(8) C(13) 147.9(6) 0_555 20_1 5_555 55_5 no
C(7) H(10) C(8) H(11) -50.3 0_555 20_1 5_555 55_5 no
C(8) C(7) O(2) H(18) 165.8 0_555 20_1 5_555 55_5 no
C(8) C(7) C(2) H(1) -63.3 0_555 20_1 5_555 55_5 no
C(8) C(7) C(2) H(3) 37.3 0_555 20_1 5_555 55_5 no
C(8) C(9) C(10) C(11) -0.6(9) 0_555 20_1 5_555 55_5 yes
C(8) C(9) C(10) H(11) 164.5 0_555 20_1 5_555 55_5 no
C(8) C(9) C(10) H(12) 175.4 0_555 20_1 5_555 55_5 no
C(8) C(9) H(11) C(10) -164(1) 0_555 20_1 5_555 55_5 no
C(8) C(13) C(12) C(11) 0.0(8) 0_555 20_1 5_555 55_5 yes
C(8) C(13) C(12) H(13) -175.1 0_555 20_1 5_555 55_5 no
C(8) C(13) H(13) C(11) 3.9(6) 0_555 20_1 5_555 55_5 no
C(8) C(13) H(13) C(12) 6.9(8) 0_555 20_1 5_555 55_5 no
C(8) H(10) C(7) H(18) 137.7 0_555 20_1 5_555 55_5 no
C(8) H(11) C(9) C(10) 164(1) 0_555 20_1 5_555 55_5 no
C(8) H(11) C(10) C(9) -9.4(6) 0_555 20_1 5_555 55_5 no
C(8) H(11) C(10) C(11) 12.4(7) 0_555 20_1 5_555 55_5 no
C(8) H(11) C(10) H(12) -179.8 0_555 20_1 5_555 55_5 no
C(9) C(8) C(7) H(10) 145.1 0_555 20_1 5_555 55_5 no
C(9) C(8) C(7) H(18) 29.2 0_555 20_1 5_555 55_5 no
C(9) C(8) C(13) C(12) -1.3(8) 0_555 20_1 5_555 55_5 yes
C(9) C(8) C(13) H(13) -4.3 0_555 20_1 5_555 55_5 no
C(9) C(8) C(13) H(14) -175.0 0_555 20_1 5_555 55_5 no
C(9) C(8) H(11) C(10) 10.1(7) 0_555 20_1 5_555 55_5 no
C(9) C(10) C(11) C(12) -0.7(9) 0_555 20_1 5_555 55_5 yes
C(9) C(10) C(11) C(14) 179.5(6) 0_555 20_1 5_555 55_5 yes
C(9) C(10) C(11) H(13) 1.7 0_555 20_1 5_555 55_5 no
C(9) C(10) C(11) H(17) -154.1 0_555 20_1 5_555 55_5 no
C(9) H(11) C(8) C(13) -20.4(7) 0_555 20_1 5_555 55_5 no
C(9) H(11) C(8) H(10) -170.9 0_555 20_1 5_555 55_5 no
C(9) H(11) C(10) C(11) 21.8(8) 0_555 20_1 5_555 55_5 no
C(9) H(11) C(10) H(12) -170.4 0_555 20_1 5_555 55_5 no
C(10) C(9) C(8) C(13) 1.6(9) 0_555 20_1 5_555 55_5 yes
C(10) C(9) C(8) H(10) -150.4 0_555 20_1 5_555 55_5 no
C(10) C(9) C(8) H(11) -163.8 0_555 20_1 5_555 55_5 no
C(10) C(11) C(12) C(13) 1.0(8) 0_555 20_1 5_555 55_5 yes
C(10) C(11) C(12) H(13) 176.2 0_555 20_1 5_555 55_5 no
C(10) C(11) C(14) H(15) -23.2 0_555 20_1 5_555 55_5 no
C(10) C(11) C(14) H(16) -134.0 0_555 20_1 5_555 55_5 no
C(10) C(11) C(14) H(17) 109.9 0_555 20_1 5_555 55_5 no
C(10) C(11) H(13) C(12) -5.3(7) 0_555 20_1 5_555 55_5 no
C(10) C(11) H(13) C(13) -2.4(6) 0_555 20_1 5_555 55_5 no
C(10) C(11) H(17) C(14) -84.8(9) 0_555 20_1 5_555 55_5 no
C(10) C(11) H(17) H(15) -58.2 0_555 20_1 5_555 55_5 no
C(10) C(11) H(17) H(16) -122.9 0_555 20_1 5_555 55_5 no
C(10) H(11) C(8) C(13) -10.3(6) 0_555 20_1 5_555 55_5 no
C(10) H(11) C(8) H(10) -160.7 0_555 20_1 5_555 55_5 no
C(11) C(10) C(9) H(11) -165.1 0_555 20_1 5_555 55_5 no
C(11) C(12) C(13) H(13) 175.1 0_555 20_1 5_555 55_5 no
C(11) C(12) C(13) H(14) 173.7 0_555 20_1 5_555 55_5 no
C(11) C(12) H(13) C(13) -175.3(10) 0_555 20_1 5_555 55_5 no
C(11) C(14) H(15) H(16) -119.9 0_555 20_1 5_555 55_5 no
C(11) C(14) H(15) H(17) 129.6 0_555 20_1 5_555 55_5 no
C(11) C(14) H(16) H(15) 119.0 0_555 20_1 5_555 55_5 no
C(11) C(14) H(16) H(17) -119.9 0_555 20_1 5_555 55_5 no
C(11) C(14) H(17) H(15) -130.5 0_555 20_1 5_555 55_5 no
C(11) C(14) H(17) H(16) 122.1 0_555 20_1 5_555 55_5 no
C(11) H(13) C(12) C(13) 175.3(10) 0_555 20_1 5_555 55_5 no
C(11) H(13) C(13) C(12) -3.0(6) 0_555 20_1 5_555 55_5 no
C(11) H(13) C(13) H(14) 175.7 0_555 20_1 5_555 55_5 no
C(11) H(17) C(14) H(15) 130.5 0_555 20_1 5_555 55_5 no
C(11) H(17) C(14) H(16) -122.1 0_555 20_1 5_555 55_5 no
C(11) H(17) H(15) C(14) -35.6(8) 0_555 20_1 5_555 55_5 no
C(11) H(17) H(15) H(16) -85.6 0_555 20_1 5_555 55_5 no
C(11) H(17) H(16) C(14) 39.3(7) 0_555 20_1 5_555 55_5 no
C(11) H(17) H(16) H(15) 76.5 0_555 20_1 5_555 55_5 no
C(12) C(11) C(10) H(11) -10.8 0_555 20_1 5_555 55_5 no
C(12) C(11) C(10) H(12) -176.7 0_555 20_1 5_555 55_5 no
C(12) C(11) C(14) H(15) 157.0 0_555 20_1 5_555 55_5 no
C(12) C(11) C(14) H(16) 46.2 0_555 20_1 5_555 55_5 no
C(12) C(11) C(14) H(17) -69.9 0_555 20_1 5_555 55_5 no
C(12) C(11) H(13) C(13) 2.9(6) 0_555 20_1 5_555 55_5 no
C(12) C(11) H(17) C(14) 120.4(9) 0_555 20_1 5_555 55_5 no
C(12) C(11) H(17) H(15) 147.0 0_555 20_1 5_555 55_5 no
C(12) C(11) H(17) H(16) 82.3 0_555 20_1 5_555 55_5 no
C(12) C(13) C(8) H(10) 162.8 0_555 20_1 5_555 55_5 no
C(12) C(13) C(8) H(11) 7.6 0_555 20_1 5_555 55_5 no
C(12) H(13) C(11) C(14) 176.6(8) 0_555 20_1 5_555 55_5 no
C(12) H(13) C(11) H(17) 155.2 0_555 20_1 5_555 55_5 no
C(12) H(13) C(13) H(14) 178.7 0_555 20_1 5_555 55_5 no
C(13) C(8) C(7) H(10) -37.5 0_555 20_1 5_555 55_5 no
C(13) C(8) C(7) H(18) -153.4 0_555 20_1 5_555 55_5 no
C(13) C(8) C(9) H(11) 165.4 0_555 20_1 5_555 55_5 no
C(13) C(12) C(11) C(14) -179.2(5) 0_555 20_1 5_555 55_5 yes
C(13) C(12) C(11) H(13) -175.2 0_555 20_1 5_555 55_5 no
C(13) C(12) C(11) H(17) 158.0 0_555 20_1 5_555 55_5 no
C(13) H(13) C(11) C(14) 179.5(4) 0_555 20_1 5_555 55_5 no
C(13) H(13) C(11) H(17) 158.2 0_555 20_1 5_555 55_5 no
C(14) C(11) C(10) H(11) 169.4 0_555 20_1 5_555 55_5 no
C(14) C(11) C(10) H(12) 3.5 0_555 20_1 5_555 55_5 no
C(14) C(11) C(12) H(13) -4.0 0_555 20_1 5_555 55_5 no
C(14) C(11) H(17) H(15) 26.6 0_555 20_1 5_555 55_5 no
C(14) C(11) H(17) H(16) -38.1 0_555 20_1 5_555 55_5 no
C(14) H(15) H(16) H(17) -31.1 0_555 20_1 5_555 55_5 no
C(14) H(15) H(17) H(16) 49.9 0_555 20_1 5_555 55_5 no
C(14) H(16) H(15) H(17) 31.1 0_555 20_1 5_555 55_5 no
C(14) H(16) H(17) H(15) -37.2 0_555 20_1 5_555 55_5 no
C(14) H(17) C(11) H(13) 110.1 0_555 20_1 5_555 55_5 no
C(14) H(17) H(15) H(16) -49.9 0_555 20_1 5_555 55_5 no
C(14) H(17) H(16) H(15) 37.2 0_555 20_1 5_555 55_5 no
H(1) C(2) C(1) H(8) 46.8 0_555 20_1 5_555 55_5 no
H(1) C(2) C(1) H(9) 92.2 0_555 20_1 5_555 55_5 no
H(1) C(2) C(3) H(2) 177.8 0_555 20_1 5_555 55_5 no
H(1) C(2) C(3) H(3) 56.4 0_555 20_1 5_555 55_5 no
H(1) C(2) C(3) H(5) -36.9 0_555 20_1 5_555 55_5 no
H(1) C(2) C(7) H(10) 44.5 0_555 20_1 5_555 55_5 no
H(1) C(2) C(7) H(18) 150.8 0_555 20_1 5_555 55_5 no
H(1) C(2) H(3) H(2) -163.1 0_555 20_1 5_555 55_5 no
H(2) C(3) C(2) H(3) 121.3 0_555 20_1 5_555 55_5 no
H(2) C(3) C(4) H(4) -52.3 0_555 20_1 5_555 55_5 no
H(2) C(3) C(4) H(5) 179.4 0_555 20_1 5_555 55_5 no
H(2) C(3) H(5) H(4) -28.3 0_555 20_1 5_555 55_5 no
H(2) H(3) C(3) H(5) -145.1 0_555 20_1 5_555 55_5 no
H(3) C(2) C(1) H(8) -69.3 0_555 20_1 5_555 55_5 no
H(3) C(2) C(1) H(9) -23.9 0_555 20_1 5_555 55_5 no
H(3) C(2) C(3) H(5) -93.3 0_555 20_1 5_555 55_5 no
H(3) C(2) C(7) H(10) 145.1 0_555 20_1 5_555 55_5 no
H(3) C(2) C(7) H(18) -108.7 0_555 20_1 5_555 55_5 no
H(3) C(3) C(4) H(4) 71.7 0_555 20_1 5_555 55_5 no
H(3) C(3) C(4) H(5) -56.6 0_555 20_1 5_555 55_5 no
H(3) C(3) H(5) H(4) 100.2 0_555 20_1 5_555 55_5 no
H(3) H(2) C(3) H(5) 121.6 0_555 20_1 5_555 55_5 no
H(4) C(4) C(3) H(5) 128.3 0_555 20_1 5_555 55_5 no
H(4) C(4) C(5) H(6) 56.5 0_555 20_1 5_555 55_5 no
H(4) C(4) C(5) H(7) -57.7 0_555 20_1 5_555 55_5 no
H(4) C(4) C(5) H(9) 163.5 0_555 20_1 5_555 55_5 no
H(4) C(5) C(4) H(5) 129.7 0_555 20_1 5_555 55_5 no
H(4) C(5) C(6) H(8) 64.4 0_555 20_1 5_555 55_5 no
H(4) C(5) C(6) H(9) -159.7 0_555 20_1 5_555 55_5 no
H(4) C(5) H(6) H(7) -94.5 0_555 20_1 5_555 55_5 no
H(4) C(5) H(7) H(6) 90.4 0_555 20_1 5_555 55_5 no
H(4) C(5) H(9) H(8) 74.6 0_555 20_1 5_555 55_5 no
H(5) C(4) C(5) H(6) -173.7 0_555 20_1 5_555 55_5 no
H(5) C(4) C(5) H(7) 72.1 0_555 20_1 5_555 55_5 no
H(5) C(4) C(5) H(9) -66.8 0_555 20_1 5_555 55_5 no
H(5) H(4) C(5) H(6) -153.1 0_555 20_1 5_555 55_5 no
H(5) H(4) C(5) H(7) 101.6 0_555 20_1 5_555 55_5 no
H(5) H(4) C(5) H(9) -69.2 0_555 20_1 5_555 55_5 no
H(6) C(5) C(6) H(8) 176.5 0_555 20_1 5_555 55_5 no
H(6) C(5) C(6) H(9) -47.6 0_555 20_1 5_555 55_5 no
H(6) C(5) H(9) H(8) 158.5 0_555 20_1 5_555 55_5 no
H(6) H(7) C(5) H(9) -92.2 0_555 20_1 5_555 55_5 no
H(7) C(5) C(6) H(8) -67.1 0_555 20_1 5_555 55_5 no
H(7) C(5) C(6) H(9) 68.8 0_555 20_1 5_555 55_5 no
H(7) C(5) H(9) H(8) -96.0 0_555 20_1 5_555 55_5 no
H(7) H(6) C(5) H(9) 101.7 0_555 20_1 5_555 55_5 no
H(8) C(1) C(6) H(9) -126.2 0_555 20_1 5_555 55_5 no
H(8) C(6) C(1) H(9) 126.2 0_555 20_1 5_555 55_5 no
H(8) C(6) C(5) H(9) -135.9 0_555 20_1 5_555 55_5 no
H(10) C(7) O(2) H(18) 53.6 0_555 20_1 5_555 55_5 no
H(10) C(7) C(8) H(11) 138.4 0_555 20_1 5_555 55_5 no
H(10) C(8) C(7) H(18) -115.9 0_555 20_1 5_555 55_5 no
H(10) C(8) C(9) H(11) 13.4 0_555 20_1 5_555 55_5 no
H(10) C(8) C(13) H(13) 159.7 0_555 20_1 5_555 55_5 no
H(10) C(8) C(13) H(14) -10.9 0_555 20_1 5_555 55_5 no
H(11) C(8) C(7) H(18) 22.5 0_555 20_1 5_555 55_5 no
H(11) C(8) C(13) H(13) 4.6 0_555 20_1 5_555 55_5 no
H(11) C(8) C(13) H(14) -166.0 0_555 20_1 5_555 55_5 no
H(11) C(9) C(10) H(12) 11.0 0_555 20_1 5_555 55_5 no
H(11) C(10) C(11) H(13) -8.4 0_555 20_1 5_555 55_5 no
H(11) C(10) C(11) H(17) -164.2 0_555 20_1 5_555 55_5 no
H(12) C(10) C(11) H(13) -174.3 0_555 20_1 5_555 55_5 no
H(12) C(10) C(11) H(17) 29.9 0_555 20_1 5_555 55_5 no
H(13) C(11) C(14) H(15) 155.4 0_555 20_1 5_555 55_5 no
H(13) C(11) C(14) H(16) 44.6 0_555 20_1 5_555 55_5 no
H(13) C(11) C(14) H(17) -71.5 0_555 20_1 5_555 55_5 no
H(13) C(11) H(17) H(15) 136.7 0_555 20_1 5_555 55_5 no
H(13) C(11) H(17) H(16) 72.0 0_555 20_1 5_555 55_5 no
H(13) C(12) C(11) H(17) -26.8 0_555 20_1 5_555 55_5 no
H(13) C(12) C(13) H(14) -1.5 0_555 20_1 5_555 55_5 no
H(15) C(14) C(11) H(17) -133.1 0_555 20_1 5_555 55_5 no
H(15) C(14) H(16) H(17) 121.0 0_555 20_1 5_555 55_5 no
H(15) C(14) H(17) H(16) -107.5 0_555 20_1 5_555 55_5 no
H(15) H(16) C(14) H(17) -121.0 0_555 20_1 5_555 55_5 no
H(15) H(17) C(14) H(16) 107.5 0_555 20_1 5_555 55_5 no
H(16) C(14) C(11) H(17) 116.1 0_555 20_1 5_555 55_5 no
H(16) C(14) H(15) H(17) -110.5 0_555 20_1 5_555 55_5 no
H(16) H(15) C(14) H(17) 110.5 0_555 20_1 5_555 55_5 no
H(16) H(15) C(14) H(17) 110.5 0_555 20_1 5_555 55_5 no
